data_4326696
loop_
_publ_author_name
'Helle Svendsen'
'Mads Ry Vogel J\/orgensen'
'Jacob Overgaard'
'Yu-Sheng Chen'
'Guillaume Chastanet'
'Jean-Fran\,cois L\'etard'
'Kenichi Kato'
'Masaki Takata'
'Bo B. Iversen'

_publ_section_title
;
 Analysis of the Photomagnetic Properties of Cyano-Bridged
 Heterobimetallic Complexes by X-Ray Diffraction
;
_journal_name_full 'Inorganic Chemistry'
_journal_page_first 10974
_journal_page_last 10984
_journal_paper_doi 10.1021/ic2015258
_journal_volume 50
_journal_year 2011
_chemical_formula_moiety 'Fe C6 N6, Yb C12 H36 N4 O8'
_chemical_formula_sum 'C18 H36 Fe N10 O8 Yb'
_chemical_formula_weight 749.46
_chemical_name_systematic
; 
 YbFeDMF Excited State (APS) 
;
_space_group_IT_number 14
_symmetry_cell_setting monoclinic
_symmetry_space_group_name_Hall '-P 2ybc'
_symmetry_space_group_name_H-M 'P 1 21/c 1'
_atom_sites_solution_hydrogens geom
_atom_sites_solution_primary direct
_atom_sites_solution_secondary difmap
_audit_creation_method SHELXL-97
_cell_angle_alpha 90.00
_cell_angle_beta 96.5683(7)
_cell_angle_gamma 90.00
_cell_formula_units_Z 4
_cell_length_a 13.7301(4)
_cell_length_b 8.7451(2)
_cell_length_c 24.2878(7)
_cell_measurement_temperature 15(2)
_cell_volume 2897.12(14)
_computing_cell_refinement 'SAINT+ (Bruker-AXS. Madison WI)'
_computing_data_collection 'ApexII (Bruker-AXS, Madison WI'
_computing_data_reduction 'SADABS (Sheldrick, 1997)'
_computing_structure_refinement 'SHELXL-97 (Sheldrick, 1997)'
_computing_structure_solution 'SHELXS-97 (Sheldrick, 1990)'
_diffrn_ambient_temperature 15(2)
_diffrn_measured_fraction_theta_full 0.992
_diffrn_measured_fraction_theta_max 0.869
_diffrn_radiation_monochromator graphite
_diffrn_radiation_source 'synchtrotron radiation'
_diffrn_radiation_wavelength 0.41328
_diffrn_reflns_av_R_equivalents 0.0627
_diffrn_reflns_av_sigmaI/netI 0.0919
_diffrn_reflns_limit_h_max 23
_diffrn_reflns_limit_h_min -23
_diffrn_reflns_limit_k_max 15
_diffrn_reflns_limit_k_min 0
_diffrn_reflns_limit_l_max 43
_diffrn_reflns_limit_l_min 0
_diffrn_reflns_number 81684
_diffrn_reflns_theta_full 20.00
_diffrn_reflns_theta_max 21.94
_diffrn_reflns_theta_min 1.23
_exptl_absorpt_coefficient_mu 0.824
_exptl_absorpt_correction_T_max 0.978
_exptl_absorpt_correction_T_min 0.862
_exptl_absorpt_correction_type empirical
_exptl_crystal_colour yellow-green
_exptl_crystal_density_diffrn 1.718
_exptl_crystal_description block
_exptl_crystal_F_000 1496
_exptl_crystal_size_max 0.03
_exptl_crystal_size_mid 0.03
_exptl_crystal_size_min 0.02
_refine_diff_density_max 4.095
_refine_diff_density_min -2.308
_refine_diff_density_rms 0.198
_refine_ls_extinction_method none
_refine_ls_goodness_of_fit_ref 1.950
_refine_ls_hydrogen_treatment constr
_refine_ls_matrix_type full
_refine_ls_number_parameters 294
_refine_ls_number_reflns 15583
_refine_ls_number_restraints 20
_refine_ls_restrained_S_all 1.953
_refine_ls_R_factor_all 0.1564
_refine_ls_R_factor_gt 0.0730
_refine_ls_shift/su_max 0.002
_refine_ls_shift/su_mean 0.000
_refine_ls_structure_factor_coef Fsqd
_refine_ls_weighting_details 'calc w=1/[\s^2^(Fo^2^)+(0.0000P)^2^+0.0000P] where P=(Fo^2^+2Fc^2^)/3'
_refine_ls_weighting_scheme calc
_refine_ls_wR_factor_gt 0.1277
_refine_ls_wR_factor_ref 0.1333
_reflns_number_gt 7802
_reflns_number_total 15583
_reflns_threshold_expression >2sigma(I)
_cod_data_source_file ic2015258_si_001_12.cif
_cod_data_source_block YbFeDMF_EXC
_cod_database_code 4326696

loop_
_symmetry_equiv_pos_as_xyz
'x, y, z'
'-x, y+1/2, -z+1/2'
'-x, -y, -z'
'x, -y-1/2, z-1/2'

loop_
_atom_site_label
_atom_site_type_symbol
_atom_site_fract_x
_atom_site_fract_y
_atom_site_fract_z
_atom_site_U_iso_or_equiv
_atom_site_adp_type
_atom_site_occupancy
_atom_site_symmetry_multiplicity
_atom_site_calc_flag
_atom_site_refinement_flags
_atom_site_disorder_assembly
_atom_site_disorder_group
Fe1 Fe 0.7532 0.7189 0.8372 0.005 Uani 0.058(2) 1 d P A 1
Yb1 Yb 0.7631 0.4010 0.6497 0.005 Uani 0.058(2) 1 d P A 1
C1 C 0.8921 0.6915 0.8528 0.008 Uani 0.058(2) 1 d P A 1
C2 C 0.7582 0.8640 0.8972 0.009 Uani 0.058(2) 1 d P A 1
C4 C 0.6134 0.7323 0.8213 0.008 Uani 0.058(2) 1 d P A 1
C3 C 0.7356 0.5563 0.8887 0.008 Uani 0.058(2) 1 d P A 1
C5 C 0.7651 0.8829 0.7849 0.008 Uani 0.058(2) 1 d P A 1
C6 C 0.7572 0.5791 0.7770 0.008 Uani 0.058(2) 1 d P A 1
N1 N 0.9751 0.6717 0.8622 0.012 Uani 0.058(2) 1 d P A 1
N2 N 0.7657 0.9502 0.9330 0.014 Uani 0.058(2) 1 d P A 1
N4 N 0.5299 0.7362 0.8116 0.010 Uani 0.058(2) 1 d P A 1
N3 N 0.7245 0.4618 0.9201 0.012 Uani 0.058(2) 1 d P A 1
N5 N 0.7689 0.9798 0.7532 0.012 Uani 0.058(2) 1 d P A 1
N6 N 0.7628 0.5001 0.7396 0.009 Uani 0.058(2) 1 d P A 1
O40 O 0.6641 0.3235 0.5728 0.010 Uani 0.058(2) 1 d P A 1
C40 C 0.5771 0.2849 0.5661 0.013 Uani 0.058(2) 1 d P A 1
H40 H 0.5474 0.2573 0.5972 0.016 Uiso 0.058(2) 1 calc PR A 1
N40 N 0.5237 0.2805 0.5177 0.012 Uani 0.058(2) 1 d P A 1
C42 C 0.4241 0.2246 0.5121 0.024 Uani 0.058(2) 1 d P A 1
H42A H 0.4212 0.1267 0.4941 0.035 Uiso 0.058(2) 1 calc PR A 1
H42B H 0.3823 0.2953 0.4903 0.035 Uiso 0.058(2) 1 calc PR A 1
H42C H 0.4024 0.2148 0.5481 0.035 Uiso 0.058(2) 1 calc PR A 1
C41 C 0.5641 0.3245 0.4676 0.016 Uani 0.058(2) 1 d P A 1
H41A H 0.6296 0.3623 0.4768 0.023 Uiso 0.058(2) 1 calc PR A 1
H41B H 0.5242 0.4031 0.4489 0.023 Uiso 0.058(2) 1 calc PR A 1
H41C H 0.5655 0.2373 0.4437 0.023 Uiso 0.058(2) 1 calc PR A 1
O30 O 0.6135 0.5230 0.6531 0.009 Uani 0.058(2) 1 d P A 1
C30 C 0.5996 0.6583 0.6646 0.009 Uani 0.058(2) 1 d P A 1
H30 H 0.6540 0.7223 0.6691 0.011 Uiso 0.058(2) 1 calc PR A 1
N30 N 0.5142 0.7189 0.6710 0.008 Uani 0.058(2) 1 d P A 1
C32 C 0.5040 0.8802 0.6825 0.012 Uani 0.058(2) 1 d P A 1
H32A H 0.5662 0.9300 0.6820 0.018 Uiso 0.058(2) 1 calc PR A 1
H32B H 0.4820 0.8927 0.7184 0.018 Uiso 0.058(2) 1 calc PR A 1
H32C H 0.4570 0.9249 0.6548 0.018 Uiso 0.058(2) 1 calc PR A 1
C31 C 0.4263 0.6275 0.6690 0.013 Uani 0.058(2) 1 d P A 1
H31A H 0.4384 0.5282 0.6544 0.020 Uiso 0.058(2) 1 calc PR A 1
H31B H 0.3744 0.6765 0.6456 0.020 Uiso 0.058(2) 1 calc PR A 1
H31C H 0.4076 0.6170 0.7057 0.020 Uiso 0.058(2) 1 calc PR A 1
O20 O 0.7680 0.6240 0.5994 0.010 Uani 0.058(2) 1 d P A 1
C20 C 0.8281 0.6668 0.5683 0.010 Uani 0.058(2) 1 d P A 1
H20 H 0.8671 0.5924 0.5544 0.012 Uiso 0.058(2) 1 calc PR A 1
N20 N 0.8411 0.8086 0.5536 0.012 Uani 0.058(2) 1 d P A 1
C21 C 0.7838 0.9333 0.5720 0.017 Uani 0.058(2) 1 d P A 1
H21A H 0.7376 0.8943 0.5953 0.026 Uiso 0.058(2) 1 calc PR A 1
H21B H 0.7491 0.9831 0.5404 0.026 Uiso 0.058(2) 1 calc PR A 1
H21C H 0.8265 1.0054 0.5924 0.026 Uiso 0.058(2) 1 calc PR A 1
C22 C 0.9150 0.8494 0.5181 0.023 Uani 0.058(2) 1 d P A 1
H22A H 0.9520 0.7601 0.5107 0.035 Uiso 0.058(2) 1 calc PR A 1
H22B H 0.9582 0.9248 0.5363 0.035 Uiso 0.058(2) 1 calc PR A 1
H22C H 0.8838 0.8903 0.4839 0.035 Uiso 0.058(2) 1 calc PR A 1
O10 O 0.9158 0.5011 0.6755 0.010 Uani 0.058(2) 1 d P A 1
C10 C 0.9946 0.5543 0.6629 0.010 Uani 0.058(2) 1 d P A 1
H10 H 1.0348 0.4903 0.6449 0.012 Uiso 0.058(2) 1 calc PR A 1
N10 N 1.0241 0.6943 0.6735 0.008 Uani 0.058(2) 1 d P A 1
C11 C 0.9665 0.8026 0.7010 0.015 Uani 0.058(2) 1 d P A 1
H11A H 0.9093 0.7527 0.7116 0.022 Uiso 0.058(2) 1 calc PR A 1
H11B H 0.9470 0.8855 0.6762 0.022 Uiso 0.058(2) 1 calc PR A 1
H11C H 1.0051 0.8417 0.7334 0.022 Uiso 0.058(2) 1 calc PR A 1
C12 C 1.1164 0.7487 0.6568 0.014 Uani 0.058(2) 1 d P A 1
H12A H 1.1487 0.6665 0.6399 0.021 Uiso 0.058(2) 1 calc PR A 1
H12B H 1.1576 0.7849 0.6887 0.021 Uiso 0.058(2) 1 calc PR A 1
H12C H 1.1039 0.8306 0.6306 0.021 Uiso 0.058(2) 1 calc PR A 1
O99 O 0.8336 0.2716 0.4789 0.013 Uani 0.058(2) 1 d P A 1
O3 O 0.8571 0.2017 0.6925 0.010 Uani 0.058(2) 1 d P A 1
O2 O 0.6648 0.2205 0.6856 0.009 Uani 0.058(2) 1 d P A 1
O1 O 0.8584 0.3170 0.5847 0.009 Uani 0.058(2) 1 d P A 1
H1A H 0.9187 0.2736 0.5992 0.031 Uiso 0.058(2) 1 d P A 1
H1B H 0.8422 0.2972 0.5464 0.037 Uiso 0.058(2) 1 d P A 1
H3A H 0.9196 0.1939 0.6807 0.041 Uiso 0.058(2) 1 d P A 1
H3B H 0.8420 0.1180 0.7148 0.061 Uiso 0.058(2) 1 d P A 1
H99A H 0.7929 0.1935 0.4608 0.054 Uiso 0.058(2) 1 d P A 1
H2A H 0.5981 0.2420 0.6900 0.055 Uiso 0.058(2) 1 d P A 1
H2B H 0.6876 0.1357 0.7084 0.044 Uiso 0.058(2) 1 d P A 1
H99B H 0.8099 0.3702 0.4666 0.058 Uiso 0.058(2) 1 d P A 1
Fe1G Fe 0.75778(5) 0.71540(8) 0.83852(3) 0.0365(2) Uani 0.942(2) 1 d P A 2
Yb1G Yb 0.75394(4) 0.39479(3) 0.653975(18) 0.03967(12) Uani 0.942(2) 1 d P A 2
C1G C 0.8984(4) 0.6960(6) 0.8517(2) 0.0450(12) Uani 0.942(2) 1 d P A 2
C2G C 0.7638(5) 0.8640(7) 0.8957(3) 0.0593(16) Uani 0.942(2) 1 d P A 2
C4G C 0.6193(4) 0.7247(6) 0.8262(2) 0.0515(14) Uani 0.942(2) 1 d P A 2
C3G C 0.7473(4) 0.5551(7) 0.8905(2) 0.0499(13) Uani 0.942(2) 1 d P A 2
C5G C 0.7648(4) 0.8759(6) 0.7858(2) 0.0443(12) Uani 0.942(2) 1 d P A 2
C6G C 0.7553(3) 0.5724(6) 0.7797(2) 0.0391(11) Uani 0.942(2) 1 d P A 2
N1G N 0.9799(3) 0.6836(6) 0.8597(2) 0.0616(13) Uani 0.942(2) 1 d P A 2
N2G N 0.7699(5) 0.9571(8) 0.9298(3) 0.0874(19) Uani 0.942(2) 1 d P A 2
N4G N 0.5350(4) 0.7263(7) 0.8193(3) 0.0745(16) Uani 0.942(2) 1 d P A 2
N3G N 0.7427(5) 0.4581(7) 0.9222(2) 0.0745(16) Uani 0.942(2) 1 d P A 2
N5G N 0.7661(3) 0.9730(5) 0.7529(2) 0.0513(12) Uani 0.942(2) 1 d P A 2
N6G N 0.7548(3) 0.4894(5) 0.74289(18) 0.0458(10) Uani 0.942(2) 1 d P A 2
O40G O 0.6536(4) 0.3235(5) 0.57363(19) 0.0741(13) Uiso 0.942(2) 1 d P A 2
C40G C 0.5692(8) 0.3004(12) 0.5669(5) 0.129(4) Uiso 0.942(2) 1 d PD A 2
H40G H 0.5367 0.3028 0.5984 0.155 Uiso 0.942(2) 1 calc PR A 2
N40G N 0.5137(6) 0.2710(9) 0.5188(4) 0.117(3) Uiso 0.942(2) 1 d PD A 2
C42G C 0.4183(12) 0.220(2) 0.5189(7) 0.254(9) Uiso 0.942(2) 1 d PD A 2
H42D H 0.4049 0.2040 0.5564 0.381 Uiso 0.942(2) 1 calc PR A 2
H42E H 0.4098 0.1261 0.4987 0.381 Uiso 0.942(2) 1 calc PR A 2
H42F H 0.3739 0.2957 0.5018 0.381 Uiso 0.942(2) 1 calc PR A 2
C41G C 0.5579(13) 0.319(2) 0.4652(7) 0.251(8) Uiso 0.942(2) 1 d PD A 2
H41D H 0.5686 0.4280 0.4656 0.376 Uiso 0.942(2) 1 calc PR A 2
H41E H 0.5133 0.2926 0.4333 0.376 Uiso 0.942(2) 1 calc PR A 2
H41F H 0.6192 0.2677 0.4635 0.376 Uiso 0.942(2) 1 calc PR A 2
O30G O 0.6051(3) 0.5221(5) 0.65509(19) 0.0689(12) Uani 0.942(2) 1 d P A 2
C30G C 0.5870(7) 0.6478(10) 0.6745(3) 0.095(3) Uani 0.942(2) 1 d PD A 2
H30G H 0.6407 0.7043 0.6899 0.114 Uiso 0.942(2) 1 calc PR A 2
N30G N 0.5025(4) 0.7096(6) 0.6760(2) 0.0607(13) Uani 0.942(2) 1 d PD A 2
C32G C 0.4878(7) 0.8617(8) 0.6927(4) 0.102(3) Uani 0.942(2) 1 d PD A 2
H32D H 0.5500 0.9087 0.7040 0.153 Uiso 0.942(2) 1 calc PR A 2
H32E H 0.4489 0.8619 0.7232 0.153 Uiso 0.942(2) 1 calc PR A 2
H32F H 0.4543 0.9180 0.6623 0.153 Uiso 0.942(2) 1 calc PR A 2
C31G C 0.4137(7) 0.6271(11) 0.6619(5) 0.132(4) Uani 0.942(2) 1 d PD A 2
H31D H 0.4084 0.5983 0.6236 0.197 Uiso 0.942(2) 1 calc PR A 2
H31E H 0.3590 0.6905 0.6682 0.197 Uiso 0.942(2) 1 calc PR A 2
H31F H 0.4138 0.5370 0.6845 0.197 Uiso 0.942(2) 1 calc PR A 2
O20G O 0.7568(4) 0.6148(6) 0.6006(2) 0.0887(16) Uiso 0.942(2) 1 d P A 2
C20G C 0.8194(7) 0.6570(11) 0.5683(4) 0.106(3) Uiso 0.942(2) 1 d PD A 2
H20G H 0.8554 0.5851 0.5510 0.128 Uiso 0.942(2) 1 calc PR A 2
N20G N 0.8327(7) 0.8162(11) 0.5597(4) 0.136(3) Uiso 0.942(2) 1 d PD A 2
C21G C 0.7773(9) 0.9242(13) 0.5829(5) 0.156(5) Uiso 0.942(2) 1 d PD A 2
H21D H 0.7323 0.8743 0.6045 0.234 Uiso 0.942(2) 1 calc PR A 2
H21E H 0.7413 0.9832 0.5540 0.234 Uiso 0.942(2) 1 calc PR A 2
H21F H 0.8195 0.9905 0.6063 0.234 Uiso 0.942(2) 1 calc PR A 2
C22G C 0.9090(11) 0.8577(15) 0.5237(6) 0.191(6) Uiso 0.942(2) 1 d PD A 2
H22D H 0.8783 0.9001 0.4896 0.286 Uiso 0.942(2) 1 calc PR A 2
H22E H 0.9454 0.7681 0.5160 0.286 Uiso 0.942(2) 1 calc PR A 2
H22F H 0.9526 0.9320 0.5423 0.286 Uiso 0.942(2) 1 calc PR A 2
O10G O 0.9052(3) 0.5057(5) 0.67349(19) 0.0734(13) Uani 0.942(2) 1 d P A 2
C10G C 0.9872(6) 0.5584(8) 0.6622(3) 0.078(2) Uani 0.942(2) 1 d PD A 2
H10G H 1.0283 0.4947 0.6447 0.093 Uiso 0.942(2) 1 calc PR A 2
N10G N 1.0150(4) 0.6949(5) 0.6738(2) 0.0520(12) Uani 0.942(2) 1 d PD A 2
C11G C 0.9660(6) 0.7989(9) 0.7022(3) 0.087(2) Uani 0.942(2) 1 d PD A 2
H11D H 0.9347 0.8727 0.6768 0.130 Uiso 0.942(2) 1 calc PR A 2
H11E H 1.0115 0.8499 0.7291 0.130 Uiso 0.942(2) 1 calc PR A 2
H11F H 0.9174 0.7472 0.7207 0.130 Uiso 0.942(2) 1 calc PR A 2
C12G C 1.1091(5) 0.7434(9) 0.6570(3) 0.076(2) Uani 0.942(2) 1 d PD A 2
H12D H 1.1418 0.6570 0.6432 0.113 Uiso 0.942(2) 1 calc PR A 2
H12E H 1.1490 0.7858 0.6884 0.113 Uiso 0.942(2) 1 calc PR A 2
H12F H 1.0982 0.8195 0.6285 0.113 Uiso 0.942(2) 1 calc PR A 2
O99G O 0.8047(7) 0.2815(8) 0.4825(2) 0.151(3) Uani 0.942(2) 1 d P A 2
O3G O 0.8542(3) 0.2002(4) 0.69669(17) 0.0546(10) Uani 0.942(2) 1 d P A 2
O2G O 0.6585(2) 0.2034(5) 0.68488(16) 0.0534(10) Uani 0.942(2) 1 d P A 2
O1G O 0.8484(3) 0.3038(5) 0.58812(16) 0.0635(11) Uani 0.942(2) 1 d P A 2

loop_
_atom_site_aniso_label
_atom_site_aniso_U_11
_atom_site_aniso_U_22
_atom_site_aniso_U_33
_atom_site_aniso_U_23
_atom_site_aniso_U_13
_atom_site_aniso_U_12
Fe1 0.004 0.005 0.006 0.000 0.001 0.000
Yb1 0.005 0.005 0.005 0.000 0.001 0.000
C1 0.010 0.008 0.007 0.000 0.002 -0.002
C2 0.009 0.009 0.010 0.002 0.000 0.000
C4 0.011 0.007 0.007 0.000 0.002 -0.002
C3 0.007 0.009 0.008 -0.002 0.001 0.001
C5 0.007 0.009 0.009 -0.002 0.002 0.000
C6 0.007 0.009 0.009 0.004 0.001 0.000
N1 0.011 0.012 0.014 -0.001 0.002 0.000
N2 0.016 0.012 0.014 -0.002 0.002 0.001
N4 0.010 0.009 0.012 -0.001 0.003 0.000
N3 0.014 0.011 0.013 0.002 0.003 0.000
N5 0.012 0.010 0.013 0.002 0.003 0.000
N6 0.009 0.010 0.009 0.000 0.000 0.001
O40 0.008 0.014 0.009 -0.002 0.001 -0.003
C40 0.012 0.018 0.009 -0.002 0.003 -0.002
N40 0.009 0.019 0.009 -0.002 0.001 -0.002
C42 0.012 0.040 0.018 -0.006 0.002 -0.009
C41 0.014 0.023 0.010 0.002 0.001 0.000
O30 0.009 0.008 0.009 0.000 0.001 0.002
C30 0.008 0.011 0.008 0.000 -0.001 0.000
N30 0.008 0.007 0.010 0.000 0.001 0.001
C32 0.012 0.009 0.014 -0.002 0.001 0.002
C31 0.009 0.012 0.020 0.000 0.005 -0.001
O20 0.011 0.008 0.011 0.003 0.002 -0.001
C20 0.011 0.009 0.011 0.003 0.000 0.000
N20 0.012 0.012 0.013 0.006 0.000 -0.003
C21 0.024 0.010 0.018 0.002 0.002 -0.003
C22 0.018 0.028 0.026 0.017 0.007 -0.004
O10 0.008 0.012 0.011 0.000 0.001 -0.004
C10 0.010 0.010 0.009 -0.001 0.000 0.000
N10 0.009 0.007 0.009 0.000 0.001 -0.001
C11 0.016 0.012 0.017 -0.002 0.003 0.003
C12 0.012 0.014 0.016 0.001 0.003 -0.004
O99 0.016 0.013 0.009 -0.001 0.000 0.000
O3 0.007 0.009 0.013 0.005 0.004 0.001
O2 0.005 0.010 0.012 0.003 0.003 0.000
O1 0.009 0.012 0.007 -0.001 0.000 0.003
Fe1G 0.0313(4) 0.0371(4) 0.0419(4) -0.0010(3) 0.0077(3) -0.0015(3)
Yb1G 0.03815(14) 0.03821(17) 0.04265(16) -0.00295(11) 0.00463(11) 0.00060(11)
C1G 0.036(3) 0.046(3) 0.054(3) 0.002(2) 0.007(2) -0.013(2)
C2G 0.062(4) 0.059(4) 0.059(4) -0.003(3) 0.016(3) -0.006(3)
C4G 0.035(3) 0.053(3) 0.066(4) -0.008(3) 0.003(3) 0.004(3)
C3G 0.051(3) 0.052(3) 0.047(3) -0.005(3) 0.006(3) -0.006(3)
C5G 0.038(3) 0.045(3) 0.051(3) -0.008(2) 0.012(2) 0.003(2)
C6G 0.032(2) 0.039(3) 0.047(3) 0.010(2) 0.005(2) 0.001(2)
N1G 0.034(3) 0.066(3) 0.083(4) 0.004(3) 0.004(2) -0.007(2)
N2G 0.104(5) 0.090(5) 0.071(4) -0.028(3) 0.018(4) -0.013(4)
N4G 0.041(3) 0.076(4) 0.107(5) -0.007(3) 0.013(3) -0.001(3)
N3G 0.099(5) 0.061(3) 0.064(4) 0.014(3) 0.013(3) -0.011(3)
N5G 0.049(3) 0.040(3) 0.067(3) 0.003(2) 0.018(2) 0.003(2)
N6G 0.045(3) 0.047(3) 0.046(3) -0.005(2) 0.006(2) 0.003(2)
O30G 0.060(3) 0.060(3) 0.082(3) -0.007(2) -0.009(2) 0.018(2)
C30G 0.108(7) 0.100(6) 0.075(5) 0.007(4) -0.002(5) 0.056(5)
N30G 0.058(3) 0.048(3) 0.075(4) 0.007(3) 0.003(3) 0.010(3)
C32G 0.103(7) 0.071(5) 0.130(8) -0.008(5) 0.002(6) 0.013(5)
C31G 0.091(7) 0.149(10) 0.154(10) 0.038(7) 0.014(7) -0.043(7)
O10G 0.062(3) 0.080(3) 0.082(3) -0.010(3) 0.027(2) -0.035(3)
C10G 0.076(5) 0.074(5) 0.084(5) 0.001(4) 0.014(4) -0.008(4)
N10G 0.059(3) 0.032(2) 0.062(3) 0.008(2) -0.005(2) -0.016(2)
C11G 0.097(6) 0.091(6) 0.074(5) -0.001(4) 0.017(4) 0.037(5)
C12G 0.067(4) 0.087(5) 0.076(5) 0.004(4) 0.019(4) -0.002(4)
O99G 0.277(10) 0.114(5) 0.059(4) 0.008(3) 0.000(5) 0.000(6)
O3G 0.047(2) 0.045(2) 0.075(3) 0.0135(19) 0.0199(19) 0.0065(18)
O2G 0.0296(18) 0.061(2) 0.070(3) 0.003(2) 0.0046(17) -0.0027(18)
O1G 0.061(3) 0.083(3) 0.047(2) -0.013(2) 0.0024(19) 0.013(2)

loop_
_atom_type_symbol
_atom_type_description
_atom_type_scat_dispersion_real
_atom_type_scat_dispersion_imag
_atom_type_scat_source
C C -0.0001 0.0005 'International Tables Vol C Tables 4.2.6.8 and 6.1.1.4'
H H 0.0000 0.0000 'International Tables Vol C Tables 4.2.6.8 and 6.1.1.4'
N N 0.0005 0.0010 'International Tables Vol C Tables 4.2.6.8 and 6.1.1.4'
O O 0.0017 0.0018 'International Tables Vol C Tables 4.2.6.8 and 6.1.1.4'
Fe Fe 0.1985 0.3064 'International Tables Vol C Tables 4.2.6.8 and 6.1.1.4'
Yb Yb -0.5567 2.2122 'International Tables Vol C Tables 4.2.6.8 and 6.1.1.4'

loop_
_geom_angle_atom_site_label_1
_geom_angle_atom_site_label_2
_geom_angle_atom_site_label_3
_geom_angle
C6 Fe1 C1 87.533(1)
C6 Fe1 C4 90.042(1)
C1 Fe1 C4 176.3
C6 Fe1 C2 176.058(1)
C1 Fe1 C2 89.082(2)
C4 Fe1 C2 93.435(1)
C6 Fe1 C3 92.387(1)
C1 Fe1 C3 88.599(1)
C4 Fe1 C3 88.762(1)
C2 Fe1 C3 89.548(2)
C6 Fe1 C5 87.680(2)
C1 Fe1 C5 93.786(1)
C4 Fe1 C5 88.854(1)
C2 Fe1 C5 90.530(2)
C3 Fe1 C5 177.615(2)
O40 Yb1 O1 70.978(2)
O40 Yb1 O10 141.070(1)
O1 Yb1 O10 74.568(2)
O40 Yb1 O20 82.463(2)
O1 Yb1 O20 81.503(2)
O10 Yb1 O20 74.989(1)
O40 Yb1 O2 77.695(2)
O1 Yb1 O2 116.531(2)
O10 Yb1 O2 135.448(2)
O20 Yb1 O2 146.190(1)
O40 Yb1 O30 73.738(2)
O1 Yb1 O30 138.692(2)
O10 Yb1 O30 126.791(3)
O20 Yb1 O30 73.170(2)
O2 Yb1 O30 75.117(1)
O40 Yb1 O3 112.907(1)
O1 Yb1 O3 74.808(2)
O10 Yb1 O3 73.863(1)
O20 Yb1 O3 144.811(1)
O2 Yb1 O3 68.886(2)
O30 Yb1 O3 140.345(1)
O40 Yb1 N6 143.620(1)
O1 Yb1 N6 145.390(1)
O10 Yb1 N6 72.750(1)
O20 Yb1 N6 100.590(2)
O2 Yb1 N6 80.659(2)
O30 Yb1 N6 72.632(1)
O3 Yb1 N6 85.427(2)
N1 C1 Fe1 178.496(1)
N2 C2 Fe1 176.9
N4 C4 Fe1 178.2
N3 C3 Fe1 178.600(2)
N5 C5 Fe1 177.733(2)
N6 C6 Fe1 176.524(2)
C6 N6 Yb1 164.159(1)
C40 O40 Yb1 131.839(1)
O40 C40 N40 124.035(1)
C40 N40 C42 121.292(1)
C40 N40 C41 121.175(2)
C42 N40 C41 117.468(2)
C30 O30 Yb1 127.416(1)
O30 C30 N30 125.204(1)
C30 N30 C31 121.824(2)
C30 N30 C32 121.6
C31 N30 C32 116.564(1)
C20 O20 Yb1 129.760(1)
O20 C20 N20 125.0
C20 N20 C21 122.379(2)
C20 N20 C22 121.5
C21 N20 C22 116.144(2)
C10 O10 Yb1 150.113(2)
O10 C10 N10 124.058(1)
C10 N10 C11 122.120(2)
C10 N10 C12 120.834(1)
C11 N10 C12 117.035(1)
C6G Fe1G C4G 88.7(2)
C6G Fe1G C2G 177.5(2)
C4G Fe1G C2G 92.6(3)
C6G Fe1G C3G 91.0(2)
C4G Fe1G C3G 89.2(3)
C2G Fe1G C3G 91.1(3)
C6G Fe1G C5G 88.7(2)
C4G Fe1G C5G 89.4(2)
C2G Fe1G C5G 89.2(3)
C3G Fe1G C5G 178.5(2)
C6G Fe1G C1G 89.9(2)
C4G Fe1G C1G 177.4(2)
C2G Fe1G C1G 88.9(3)
C3G Fe1G C1G 88.6(2)
C5G Fe1G C1G 92.8(2)
O10G Yb1G O2G 140.89(15)
O10G Yb1G N6G 75.38(15)
O2G Yb1G N6G 84.15(15)
O10G Yb1G O1G 73.86(15)
O2G Yb1G O1G 111.12(15)
N6G Yb1G O1G 145.69(15)
O10G Yb1G O20G 72.08(19)
O2G Yb1G O20G 146.10(17)
N6G Yb1G O20G 103.09(17)
O1G Yb1G O20G 81.49(18)
O10G Yb1G O30G 124.78(18)
O2G Yb1G O30G 79.11(15)
N6G Yb1G O30G 74.27(16)
O1G Yb1G O30G 137.25(15)
O20G Yb1G O30G 71.42(18)
O10G Yb1G O40G 135.90(16)
O2G Yb1G O40G 77.02(15)
N6G Yb1G O40G 144.47(16)
O1G Yb1G O40G 69.82(15)
O20G Yb1G O40G 78.53(18)
O30G Yb1G O40G 72.76(16)
O10G Yb1G O3G 75.20(16)
O2G Yb1G O3G 69.94(12)
N6G Yb1G O3G 84.64(15)
O1G Yb1G O3G 73.16(14)
O20G Yb1G O3G 142.99(17)
O30G Yb1G O3G 144.08(15)
O40G Yb1G O3G 115.70(15)
N1G C1G Fe1G 179.4(6)
N2G C2G Fe1G 177.7(6)
N4G C4G Fe1G 178.0(6)
N3G C3G Fe1G 178.7(6)
N5G C5G Fe1G 177.9(5)
N6G C6G Fe1G 177.7(4)
C6G N6G Yb1G 161.9(4)
C40G O40G Yb1G 130.0(7)
O40G C40G N40G 127.5(11)
C40G N40G C42G 120.1(11)
C40G N40G C41G 116.0(10)
C42G N40G C41G 123.3(12)
C30G O30G Yb1G 130.2(5)
O30G C30G N30G 127.4(9)
C30G N30G C32G 124.3(7)
C30G N30G C31G 122.1(8)
C32G N30G C31G 113.5(7)
C20G O20G Yb1G 129.4(6)
O20G C20G N20G 118.5(9)
C21G N20G C20G 121.7(10)
C21G N20G C22G 122.3(10)
C20G N20G C22G 115.9(10)
C10G O10G Yb1G 155.5(5)
N10G C10G O10G 122.7(7)
C10G N10G C11G 125.7(7)
C10G N10G C12G 117.5(6)
C11G N10G C12G 116.8(6)

loop_
_geom_bond_atom_site_label_1
_geom_bond_atom_site_label_2
_geom_bond_distance
Fe1 C6 1.9122
Fe1 C1 1.9160
Fe1 C4 1.9184
Fe1 C2 1.9266
Fe1 C3 1.9272
Fe1 C5 1.9361
Yb1 O40 2.2820
Yb1 O1 2.2839
Yb1 O10 2.2924
Yb1 O20 2.3066
Yb1 O2 2.3114
Yb1 O30 2.3243
Yb1 O3 2.3409
Yb1 N6 2.3516
C1 N1 1.1491
C2 N2 1.1478
C4 N4 1.1442
C3 N3 1.1449
C5 N5 1.1493
C6 N6 1.1497
O40 C40 1.2342
C40 N40 1.3124
N40 C42 1.4447
N40 C41 1.4457
O30 C30 1.2357
C30 N30 1.3131
N30 C31 1.4435
N30 C32 1.4478
O20 C20 1.2380
C20 N20 1.3085
N20 C21 1.4448
N20 C22 1.4490
O10 C10 1.2473
C10 N10 1.3058
N10 C11 1.4451
N10 C12 1.4553
Fe1G C6G 1.896(6)
Fe1G C4G 1.892(5)
Fe1G C2G 1.897(7)
Fe1G C3G 1.903(6)
Fe1G C5G 1.910(6)
Fe1G C1G 1.928(5)
Yb1G O10G 2.292(4)
Yb1G O2G 2.304(4)
Yb1G N6G 2.311(4)
Yb1G O1G 2.312(4)
Yb1G O20G 2.323(5)
Yb1G O30G 2.330(4)
Yb1G O40G 2.341(5)
Yb1G O3G 2.353(4)
C1G N1G 1.119(6)
C2G N2G 1.158(8)
C4G N4G 1.151(7)
C3G N3G 1.151(7)
C5G N5G 1.167(6)
C6G N6G 1.151(6)
O40G C40G 1.169(11)
C40G N40G 1.345(11)
N40G C42G 1.383(15)
N40G C41G 1.557(15)
O30G C30G 1.233(8)
C30G N30G 1.285(8)
N30G C32G 1.412(8)
N30G C31G 1.424(9)
O20G C20G 1.282(10)
C20G N20G 1.423(11)
N20G C21G 1.373(12)
N20G C22G 1.484(13)
O10G C10G 1.275(8)
C10G N10G 1.275(8)
N10G C11G 1.364(8)
N10G C12G 1.461(8)
